data_7159219
loop_
_publ_author_name
'Liu, Donghan'
'Song, Siyu'
'Chen, Longkun'
'Zhang, Mingshuai'
'Liu, Zhuoyuan'
'Lu, Xihang'
'Huang, Jiuzhong'
'Yu, Fuchao'

_publ_section_title
;
 Access to thiionized-, selenolized-, and alkylated 5-alkylidene
 3-pyrrolin-2-one derivatives <i>via</i> a regioselective oxidative
 annulation reaction.
;
_journal_issue 12
_journal_name_full 'Organic &amp; biomolecular chemistry'
_journal_page_first 2596
_journal_page_last 2602
_journal_paper_doi 10.1039/d3ob00014a
_journal_volume 21
_journal_year 2023
_chemical_formula_moiety 'C19 H18 N2 O'
_chemical_formula_sum 'C19 H18 N2 O'
_chemical_formula_weight 290.35
_space_group_crystal_system monoclinic
_space_group_IT_number 14
_space_group_name_Hall '-P 2ybc'
_space_group_name_H-M_alt 'P 1 21/c 1'
_atom_sites_solution_hydrogens geom
_atom_sites_solution_primary dual
_audit_creation_date 2022-12-12
_audit_creation_method
;
Olex2 1.5
(compiled 2022.04.07 svn.rca3783a0 for OlexSys, GUI svn.r6498)
;
_audit_update_record
;
2022-12-15 deposited with the CCDC.	2023-03-02 downloaded from the CCDC.
;
_cell_angle_alpha 90
_cell_angle_beta 92.346(9)
_cell_angle_gamma 90
_cell_formula_units_Z 4
_cell_length_a 11.578(6)
_cell_length_b 10.373(5)
_cell_length_c 13.434(6)
_cell_measurement_reflns_used 2044
_cell_measurement_temperature 296.15
_cell_measurement_theta_max 24.85
_cell_measurement_theta_min 2.48
_cell_volume 1612.1(13)
_computing_cell_refinement 'SAINT v8.34A (Bruker, 2013)'
_computing_data_reduction 'SAINT v8.34A (Bruker, 2013)'
_computing_molecular_graphics 'Olex2 1.5 (Dolomanov et al., 2009)'
_computing_publication_material 'Olex2 1.5 (Dolomanov et al., 2009)'
_computing_structure_refinement 'SHELXL 2018/3 (Sheldrick, 2015)'
_computing_structure_solution 'SHELXT 2018/2 (Sheldrick, 2018)'
_diffrn_ambient_temperature 296.15
_diffrn_measured_fraction_theta_full 0.998
_diffrn_measured_fraction_theta_max 0.971
_diffrn_measurement_device_type 'Bruker APEX-II CCD'
_diffrn_measurement_method '\f and \w scans'
_diffrn_radiation_type MoK\a
_diffrn_radiation_wavelength 0.71073
_diffrn_reflns_av_R_equivalents 0.0943
_diffrn_reflns_av_unetI/netI 0.1011
_diffrn_reflns_Laue_measured_fraction_full 0.998
_diffrn_reflns_Laue_measured_fraction_max 0.971
_diffrn_reflns_limit_h_max 13
_diffrn_reflns_limit_h_min -14
_diffrn_reflns_limit_k_max 13
_diffrn_reflns_limit_k_min -9
_diffrn_reflns_limit_l_max 17
_diffrn_reflns_limit_l_min -14
_diffrn_reflns_number 9310
_diffrn_reflns_point_group_measured_fraction_full 0.998
_diffrn_reflns_point_group_measured_fraction_max 0.971
_diffrn_reflns_theta_full 25.242
_diffrn_reflns_theta_max 27.620
_diffrn_reflns_theta_min 2.637
_diffrn_source_current 30.0
_diffrn_source_power 1.5
_diffrn_source_voltage 50.0
_diffrn_standards_number 0
_exptl_absorpt_coefficient_mu 0.075
_exptl_absorpt_correction_T_max 0.7456
_exptl_absorpt_correction_T_min 0.5160
_exptl_absorpt_correction_type multi-scan
_exptl_absorpt_process_details
;
SADABS-2014/5 (Bruker,2014/5) was used for absorption correction.
wR2(int) was 0.0897 before and 0.0543 after correction.
The Ratio of minimum to maximum transmission is 0.6921.
The \l/2 correction factor is 0.00150.
;
_exptl_crystal_density_diffrn 1.196
_exptl_crystal_description block
_exptl_crystal_F_000 616
_exptl_crystal_size_max 0.2
_exptl_crystal_size_mid 0.15
_exptl_crystal_size_min 0.1
_refine_diff_density_max 0.258
_refine_diff_density_min -0.286
_refine_diff_density_rms 0.060
_refine_ls_extinction_method none
_refine_ls_goodness_of_fit_ref 0.972
_refine_ls_hydrogen_treatment constr
_refine_ls_matrix_type full
_refine_ls_number_parameters 201
_refine_ls_number_reflns 3638
_refine_ls_number_restraints 0
_refine_ls_restrained_S_all 0.972
_refine_ls_R_factor_all 0.1652
_refine_ls_R_factor_gt 0.0807
_refine_ls_shift/su_max 0.000
_refine_ls_shift/su_mean 0.000
_refine_ls_structure_factor_coef Fsqd
_refine_ls_weighting_details 'w=1/[\s^2^(Fo^2^)+(0.1141P)^2^] where P=(Fo^2^+2Fc^2^)/3'
_refine_ls_weighting_scheme calc
_refine_ls_wR_factor_gt 0.1832
_refine_ls_wR_factor_ref 0.2296
_reflns_Friedel_coverage 0.000
_reflns_number_gt 1666
_reflns_number_total 3638
_reflns_threshold_expression 'I > 2\s(I)'
_cod_data_source_file d3ob00014a2.cif
_cod_data_source_block 221209yfc50_0m
_cod_depositor_comments 'Adding full bibliography for 7159219--7159221.cif.'
_cod_original_cell_volume 1612.0(13)
_cod_database_code 7159219
_shelx_shelxl_version_number 2018/3
_shelx_space_group_comment
;
The symmetry employed for this shelxl refinement is uniquely defined
by the following loop, which should always be used as a source of
symmetry information in preference to the above space-group names.
They are only intended as comments.
;
_shelx_estimated_absorpt_t_max 0.993
_shelx_estimated_absorpt_t_min 0.985
_olex2_refinement_description
;
1. Fixed Uiso
 At 1.2 times of:
  All C(H) groups, All C(H,H) groups, All N(H) groups
 At 1.5 times of:
  All C(H,H,H) groups
2.a Aromatic/amide H refined with riding coordinates:
 N003(H003), C009(H009), C00A(H00A), C00C(H00C), C00D(H00D), C00E(H00E),
 C00F(H00F), C00G(H00G), C00I(H00J), C00L(H00M)
2.b X=CH2 refined with riding coordinates:
 C00K(H00K,H00L)
2.c Idealised Me refined as rotating group:
 C00H(H00B,H00H,H00I), C00M(H00N,H00O,H00P)
;
_olex2_submission_special_instructions 'No special instructions were received'

loop_
_space_group_symop_operation_xyz
'x, y, z'
'-x, y+1/2, -z+1/2'
'-x, -y, -z'
'x, -y-1/2, z-1/2'

loop_
_atom_site_label
_atom_site_type_symbol
_atom_site_fract_x
_atom_site_fract_y
_atom_site_fract_z
_atom_site_U_iso_or_equiv
_atom_site_adp_type
_atom_site_occupancy
_atom_site_site_symmetry_order
_atom_site_calc_flag
_atom_site_refinement_flags_posn
_atom_site_refinement_flags_adp
_atom_site_refinement_flags_occupancy
_atom_site_disorder_assembly
_atom_site_disorder_group
O001 O 0.61688(17) 0.0715(2) 0.46403(13) 0.0587(6) Uani 1 1 d . . . . .
N002 N 0.6874(2) 0.2770(2) 0.44040(16) 0.0537(6) Uani 1 1 d . . . . .
N003 N 0.47963(19) 0.1801(2) 0.61270(15) 0.0544(6) Uani 1 1 d . . . . .
H003 H 0.473524 0.100727 0.594697 0.065 Uiso 1 1 calc R U . . .
C004 C 0.6200(2) 0.1862(3) 0.48319(18) 0.0467(7) Uani 1 1 d . . . . .
C005 C 0.4114(2) 0.2180(2) 0.69191(18) 0.0478(7) Uani 1 1 d . . . . .
C006 C 0.5545(2) 0.2538(3) 0.56078(18) 0.0487(7) Uani 1 1 d . . . . .
C007 C 0.2700(3) 0.2872(3) 0.84879(19) 0.0549(8) Uani 1 1 d . . . . .
C008 C 0.7622(2) 0.2511(3) 0.36072(19) 0.0540(8) Uani 1 1 d . . . . .
C009 C 0.3678(3) 0.3551(3) 0.8298(2) 0.0591(8) Uani 1 1 d . . . . .
H009 H 0.387055 0.425755 0.869689 0.071 Uiso 1 1 calc R U . . .
C00A C 0.3155(3) 0.1463(3) 0.7119(2) 0.0611(8) Uani 1 1 d . . . . .
H00A H 0.297180 0.074083 0.673405 0.073 Uiso 1 1 calc R U . . .
C00B C 0.6685(3) 0.3996(3) 0.4846(2) 0.0602(8) Uani 1 1 d . . . . .
C00C C 0.4396(3) 0.3227(3) 0.7533(2) 0.0607(8) Uani 1 1 d . . . . .
H00C H 0.506026 0.370581 0.743039 0.073 Uiso 1 1 calc R U . . .
C00D C 0.5851(3) 0.3778(3) 0.5602(2) 0.0606(8) Uani 1 1 d . . . . .
H00D H 0.557032 0.440871 0.602092 0.073 Uiso 1 1 calc R U . . .
C00E C 0.2457(3) 0.1807(3) 0.7892(2) 0.0657(9) Uani 1 1 d . . . . .
H00E H 0.180978 0.130959 0.801278 0.079 Uiso 1 1 calc R U . . .
C00F C 0.8429(3) 0.1555(3) 0.3694(2) 0.0669(9) Uani 1 1 d . . . . .
H00F H 0.850204 0.108053 0.428056 0.080 Uiso 1 1 calc R U . . .
C00G C 0.7514(3) 0.3206(3) 0.2727(2) 0.0724(9) Uani 1 1 d . . . . .
H00G H 0.695246 0.384398 0.264982 0.087 Uiso 1 1 calc R U . . .
C00H C 0.1931(3) 0.3252(3) 0.9322(2) 0.0724(9) Uani 1 1 d . . . . .
H00B H 0.237066 0.323789 0.994354 0.109 Uiso 1 1 calc R U . . .
H00H H 0.129970 0.265521 0.935000 0.109 Uiso 1 1 calc R U . . .
H00I H 0.163469 0.410499 0.920211 0.109 Uiso 1 1 calc R U . . .
C00I C 0.9140(3) 0.1282(4) 0.2919(2) 0.0813(11) Uani 1 1 d . . . . .
H00J H 0.967631 0.061782 0.298774 0.098 Uiso 1 1 calc R U . . .
C00J C 0.9066(3) 0.1982(5) 0.2042(2) 0.0896(12) Uani 1 1 d . . . . .
C00K C 0.7197(3) 0.5080(3) 0.4612(3) 0.0875(11) Uani 1 1 d . . . . .
H00K H 0.773576 0.508794 0.411751 0.105 Uiso 1 1 calc R U . . .
H00L H 0.701929 0.583938 0.494103 0.105 Uiso 1 1 calc R U . . .
C00L C 0.8244(3) 0.2945(4) 0.1966(2) 0.0889(12) Uani 1 1 d . . . . .
H00M H 0.817954 0.343132 0.138447 0.107 Uiso 1 1 calc R U . . .
C00M C 0.9862(4) 0.1691(6) 0.1203(3) 0.147(2) Uani 1 1 d . . . . .
H00N H 1.064607 0.187005 0.141793 0.220 Uiso 1 1 calc R U . . .
H00O H 0.965206 0.221873 0.063679 0.220 Uiso 1 1 calc R U . . .
H00P H 0.979097 0.079796 0.102123 0.220 Uiso 1 1 calc R U . . .

loop_
_atom_site_aniso_label
_atom_site_aniso_U_11
_atom_site_aniso_U_22
_atom_site_aniso_U_33
_atom_site_aniso_U_23
_atom_site_aniso_U_13
_atom_site_aniso_U_12
O001 0.0745(14) 0.0549(13) 0.0481(11) -0.0018(9) 0.0206(9) -0.0063(10)
N002 0.0619(16) 0.0560(15) 0.0446(13) -0.0013(11) 0.0192(11) -0.0100(11)
N003 0.0677(16) 0.0517(13) 0.0456(13) -0.0060(11) 0.0235(11) -0.0080(11)
C004 0.0551(18) 0.0487(18) 0.0368(14) -0.0007(13) 0.0083(12) -0.0050(13)
C005 0.0587(18) 0.0535(17) 0.0319(12) -0.0025(12) 0.0111(11) -0.0021(13)
C006 0.0573(19) 0.0501(18) 0.0397(14) -0.0013(12) 0.0127(12) -0.0037(13)
C007 0.062(2) 0.067(2) 0.0368(14) -0.0010(13) 0.0092(13) 0.0065(15)
C008 0.0535(19) 0.070(2) 0.0397(15) -0.0037(13) 0.0121(13) -0.0124(15)
C009 0.073(2) 0.0620(19) 0.0427(15) -0.0119(13) 0.0111(14) -0.0048(15)
C00A 0.081(2) 0.0617(19) 0.0418(15) -0.0106(13) 0.0197(14) -0.0201(16)
C00B 0.069(2) 0.055(2) 0.0577(18) -0.0019(15) 0.0149(15) -0.0127(15)
C00C 0.069(2) 0.0635(19) 0.0507(16) -0.0102(14) 0.0184(14) -0.0154(15)
C00D 0.078(2) 0.057(2) 0.0485(16) -0.0045(14) 0.0222(14) -0.0024(15)
C00E 0.075(2) 0.074(2) 0.0501(17) -0.0046(16) 0.0256(15) -0.0172(16)
C00F 0.061(2) 0.094(2) 0.0469(17) -0.0017(16) 0.0131(14) -0.0007(18)
C00G 0.071(2) 0.101(2) 0.0455(17) 0.0103(17) 0.0115(15) -0.0099(18)
C00H 0.078(2) 0.092(2) 0.0491(18) -0.0061(16) 0.0212(15) 0.0108(18)
C00I 0.058(2) 0.125(3) 0.061(2) -0.019(2) 0.0122(16) 0.0042(19)
C00J 0.059(2) 0.163(4) 0.047(2) -0.018(2) 0.0192(16) -0.023(3)
C00K 0.109(3) 0.072(2) 0.085(2) -0.0119(19) 0.033(2) -0.030(2)
C00L 0.081(3) 0.144(4) 0.0424(19) 0.010(2) 0.0140(17) -0.022(3)
C00M 0.106(3) 0.269(6) 0.070(3) -0.027(3) 0.054(2) -0.017(4)

loop_
_atom_type_symbol
_atom_type_description
_atom_type_scat_dispersion_real
_atom_type_scat_dispersion_imag
_atom_type_scat_source
C C 0.0033 0.0016 'International Tables Vol C Tables 4.2.6.8 and 6.1.1.4'
H H 0.0000 0.0000 'International Tables Vol C Tables 4.2.6.8 and 6.1.1.4'
N N 0.0061 0.0033 'International Tables Vol C Tables 4.2.6.8 and 6.1.1.4'
O O 0.0106 0.0060 'International Tables Vol C Tables 4.2.6.8 and 6.1.1.4'

loop_
_geom_angle_atom_site_label_1
_geom_angle_atom_site_label_2
_geom_angle_atom_site_label_3
_geom_angle
_geom_angle_site_symmetry_1
_geom_angle_site_symmetry_3
_geom_angle_publ_flag
C004 N002 C008 124.0(2) . . ?
C004 N002 C00B 109.9(2) . . ?
C00B N002 C008 126.0(2) . . ?
C005 N003 H003 116.0 . . ?
C006 N003 H003 116.0 . . ?
C006 N003 C005 128.0(2) . . ?
O001 C004 N002 126.7(2) . . ?
O001 C004 C006 126.6(2) . . ?
N002 C004 C006 106.6(2) . . ?
C00A C005 N003 118.7(2) . . ?
C00A C005 C00C 118.6(3) . . ?
C00C C005 N003 122.7(3) . . ?
N003 C006 C004 116.4(2) . . ?
C00D C006 N003 135.7(3) . . ?
C00D C006 C004 107.8(2) . . ?
C009 C007 C00E 116.9(3) . . ?
C009 C007 C00H 121.5(3) . . ?
C00E C007 C00H 121.6(3) . . ?
C00F C008 N002 120.5(3) . . ?
C00F C008 C00G 119.3(3) . . ?
C00G C008 N002 120.3(3) . . ?
C007 C009 H009 118.7 . . ?
C007 C009 C00C 122.7(3) . . ?
C00C C009 H009 118.7 . . ?
C005 C00A H00A 119.7 . . ?
C005 C00A C00E 120.5(3) . . ?
C00E C00A H00A 119.7 . . ?
N002 C00B C00D 105.8(2) . . ?
C00K C00B N002 125.8(3) . . ?
C00K C00B C00D 128.4(3) . . ?
C005 C00C H00C 120.2 . . ?
C009 C00C C005 119.5(3) . . ?
C009 C00C H00C 120.2 . . ?
C006 C00D C00B 109.8(3) . . ?
C006 C00D H00D 125.1 . . ?
C00B C00D H00D 125.1 . . ?
C007 C00E C00A 121.8(3) . . ?
C007 C00E H00E 119.1 . . ?
C00A C00E H00E 119.1 . . ?
C008 C00F H00F 119.6 . . ?
C008 C00F C00I 120.7(3) . . ?
C00I C00F H00F 119.6 . . ?
C008 C00G H00G 120.2 . . ?
C00L C00G C008 119.5(3) . . ?
C00L C00G H00G 120.2 . . ?
C007 C00H H00B 109.5 . . ?
C007 C00H H00H 109.5 . . ?
C007 C00H H00I 109.5 . . ?
H00B C00H H00H 109.5 . . ?
H00B C00H H00I 109.5 . . ?
H00H C00H H00I 109.5 . . ?
C00F C00I H00J 119.4 . . ?
C00F C00I C00J 121.1(4) . . ?
C00J C00I H00J 119.4 . . ?
C00I C00J C00M 120.7(4) . . ?
C00L C00J C00I 117.4(3) . . ?
C00L C00J C00M 121.9(4) . . ?
C00B C00K H00K 120.0 . . ?
C00B C00K H00L 120.0 . . ?
H00K C00K H00L 120.0 . . ?
C00G C00L C00J 121.9(3) . . ?
C00G C00L H00M 119.0 . . ?
C00J C00L H00M 119.0 . . ?
C00J C00M H00N 109.5 . . ?
C00J C00M H00O 109.5 . . ?
C00J C00M H00P 109.5 . . ?
H00N C00M H00O 109.5 . . ?
H00N C00M H00P 109.5 . . ?
H00O C00M H00P 109.5 . . ?

loop_
_geom_bond_atom_site_label_1
_geom_bond_atom_site_label_2
_geom_bond_distance
_geom_bond_site_symmetry_2
_geom_bond_publ_flag
O001 C004 1.218(3) . ?
N002 C004 1.365(3) . ?
N002 C008 1.430(3) . ?
N002 C00B 1.424(4) . ?
N003 H003 0.8600 . ?
N003 C005 1.407(3) . ?
N003 C006 1.368(3) . ?
C004 C006 1.490(4) . ?
C005 C00A 1.372(4) . ?
C005 C00C 1.394(4) . ?
C006 C00D 1.334(4) . ?
C007 C009 1.366(4) . ?
C007 C00E 1.387(4) . ?
C007 C00H 1.512(4) . ?
C008 C00F 1.364(4) . ?
C008 C00G 1.387(4) . ?
C009 H009 0.9300 . ?
C009 C00C 1.390(4) . ?
C00A H00A 0.9300 . ?
C00A C00E 1.388(4) . ?
C00B C00D 1.447(4) . ?
C00B C00K 1.315(4) . ?
C00C H00C 0.9300 . ?
C00D H00D 0.9300 . ?
C00E H00E 0.9300 . ?
C00F H00F 0.9300 . ?
C00F C00I 1.382(4) . ?
C00G H00G 0.9300 . ?
C00G C00L 1.380(4) . ?
C00H H00B 0.9600 . ?
C00H H00H 0.9600 . ?
C00H H00I 0.9600 . ?
C00I H00J 0.9300 . ?
C00I C00J 1.383(5) . ?
C00J C00L 1.381(5) . ?
C00J C00M 1.515(5) . ?
C00K H00K 0.9300 . ?
C00K H00L 0.9300 . ?
C00L H00M 0.9300 . ?
C00M H00N 0.9600 . ?
C00M H00O 0.9600 . ?
C00M H00P 0.9600 . ?

loop_
_geom_torsion_atom_site_label_1
_geom_torsion_atom_site_label_2
_geom_torsion_atom_site_label_3
_geom_torsion_atom_site_label_4
_geom_torsion
_geom_torsion_site_symmetry_1
_geom_torsion_site_symmetry_2
_geom_torsion_site_symmetry_3
_geom_torsion_site_symmetry_4
_geom_torsion_publ_flag
O001 C004 C006 N003 -3.0(4) . . . . ?
O001 C004 C006 C00D 177.9(3) . . . . ?
N002 C004 C006 N003 179.2(2) . . . . ?
N002 C004 C006 C00D 0.1(3) . . . . ?
N002 C008 C00F C00I 178.7(3) . . . . ?
N002 C008 C00G C00L 179.9(3) . . . . ?
N002 C00B C00D C006 -1.0(3) . . . . ?
N003 C005 C00A C00E -179.8(3) . . . . ?
N003 C005 C00C C009 179.7(3) . . . . ?
N003 C006 C00D C00B -178.3(3) . . . . ?
C004 N002 C008 C00F -54.0(4) . . . . ?
C004 N002 C008 C00G 124.2(3) . . . . ?
C004 N002 C00B C00D 1.1(3) . . . . ?
C004 N002 C00B C00K 179.7(3) . . . . ?
C004 C006 C00D C00B 0.6(3) . . . . ?
C005 N003 C006 C004 177.1(2) . . . . ?
C005 N003 C006 C00D -4.0(5) . . . . ?
C005 C00A C00E C007 -0.3(5) . . . . ?
C006 N003 C005 C00A 158.2(3) . . . . ?
C006 N003 C005 C00C -24.2(4) . . . . ?
C007 C009 C00C C005 0.8(5) . . . . ?
C008 N002 C004 O001 3.4(4) . . . . ?
C008 N002 C004 C006 -178.8(2) . . . . ?
C008 N002 C00B C00D 179.1(2) . . . . ?
C008 N002 C00B C00K -2.3(5) . . . . ?
C008 C00F C00I C00J 1.0(5) . . . . ?
C008 C00G C00L C00J 1.8(5) . . . . ?
C009 C007 C00E C00A -1.7(5) . . . . ?
C00A C005 C00C C009 -2.8(4) . . . . ?
C00B N002 C004 O001 -178.5(3) . . . . ?
C00B N002 C004 C006 -0.7(3) . . . . ?
C00B N002 C008 C00F 128.3(3) . . . . ?
C00B N002 C008 C00G -53.5(4) . . . . ?
C00C C005 C00A C00E 2.6(4) . . . . ?
C00E C007 C009 C00C 1.5(5) . . . . ?
C00F C008 C00G C00L -1.9(5) . . . . ?
C00F C00I C00J C00L -1.1(5) . . . . ?
C00F C00I C00J C00M 179.0(4) . . . . ?
C00G C008 C00F C00I 0.5(5) . . . . ?
C00H C007 C009 C00C -179.6(3) . . . . ?
C00H C007 C00E C00A 179.3(3) . . . . ?
C00I C00J C00L C00G -0.3(5) . . . . ?
C00K C00B C00D C006 -179.6(3) . . . . ?
C00M C00J C00L C00G 179.6(4) . . . . ?
